data_4030884
loop_
_publ_author_name
'Harrison, W. T. A.'
'Zhang, Z.'

_publ_section_title
;
 Synthesis and structure of La(HSeO3)(SeO4).2H2O
;
_journal_name_full 'European Journal of Solid State and Inorganic Chemistry'
_journal_page_first 599
_journal_page_last 606
_journal_volume 34
_journal_year 1997
_chemical_formula_sum 'H5 La O9 Se2'
_chemical_formula_weight 445.859
_space_group_IT_number 14
_symmetry_cell_setting monoclinic
_symmetry_Int_Tables_number 14
_symmetry_space_group_name_Hall '-P 2yn'
_symmetry_space_group_name_H-M 'P 1 21/n 1'
_cell_angle_alpha 90
_cell_angle_beta 93.3(0)
_cell_angle_gamma 90
_cell_formula_units_Z 4
_cell_length_a 7.272(1)
_cell_length_b 9.409(2)
_cell_length_c 11.937(2)
_cell_volume 815.4(2)
_diffrn_ambient_temperature 293
_diffrn_radiation_probe x-ray
_diffrn_radiation_type MoK\a
_diffrn_radiation_wavelength 0.71073
_exptl_absorpt_coefficient_mu 14.18
_exptl_crystal_density_diffrn 3.591
_refine_ls_number_parameters 110
_refine_ls_number_reflns 1756
_refine_ls_R_factor_gt 0.044
_refine_ls_wR_factor_gt 0.049
_cod_data_source_file EJSSIC-1997-34-599-606.cif
_cod_data_source_block LaSe
_cod_depositor_comments
;
Cell parameters given in the paper are in error
;
_cod_original_sg_symbol_H-M 'P 21/n'
_cod_database_code 4030884

loop_
_symmetry_equiv_pos_site_id
_symmetry_equiv_pos_as_xyz
1 x,y,z
2 1/2-x,1/2+y,1/2-z
3 -x,-y,-z
4 1/2+x,1/2-y,1/2+z

loop_
_atom_site_label
_atom_site_type_symbol
_atom_site_thermal_displace_type
_atom_site_fract_x
_atom_site_fract_y
_atom_site_fract_z
_atom_site_occupancy
_atom_site_U_iso_or_equiv
_atom_site_calc_flag
_atom_site_refinement_flags
_atom_site_disorder_assembly
_atom_site_disorder_group
La La Uiso 0.24944(9) 0.60536(7) 0.55982(5) 1.000 0.0137 . . . .
Se1 Se Uiso 0.2444(2) 0.37910(10) 0.33397(9) 1.000 0.0203 . . . .
Se2 Se Uiso -0.1363(2) 0.79190(10) 0.38032(9) 1.000 0.0171 . . . .
O1 O Uiso 0.2090(10) 0.4760(10) 0.2083(7) 1.000 0.0427 . . . .
O2 O Uiso 0.0720(10) 0.4475(9) 0.4038(6) 1.000 0.0205 . . . .
O3 O Uiso 0.4150(10) 0.4710(10) 0.4038(6) 1.000 0.0239 . . . .
O4 O Uiso 0.0840(10) 0.7629(9) 0.4099(6) 1.000 0.0232 . . . .
O5 O Uiso -0.2520(10) 0.6421(8) 0.3672(7) 1.000 0.0243 . . . .
O6 O Uiso -0.1580(10) 0.8788(9) 0.2628(6) 1.000 0.0285 . . . .
O7 O Uiso -0.2200(10) 0.8880(10) 0.4808(7) 1.000 0.0368 . . . .
O8 O Uiso 0.0880(10) 0.8230(10) 0.6481(7) 1.000 0.0329 . . . .
O9 O Uiso 0.4310(10) 0.8340(10) 0.5369(8) 1.000 0.0398 . . . .

loop_
_atom_type_symbol
_atom_type_description
_atom_type_scat_dispersion_real
_atom_type_scat_dispersion_imag
_atom_type_scat_source
La La -0.2871 2.4523 ' International Tables Vol C Tables 4.2.6.8 and 6.1.1.4'
O O 0.0106 0.0060 ' International Tables Vol C Tables 4.2.6.8 and 6.1.1.4'
Se Se -0.0929 2.2259 ' International Tables Vol C Tables 4.2.6.8 and 6.1.1.4'

loop_
_geom_angle_atom_site_label_1
_geom_angle_atom_site_label_2
_geom_angle_atom_site_label_3
_geom_angle
_geom_angle_site_symmetry_1
_geom_angle_site_symmetry_2
_geom_angle_site_symmetry_3
_geom_angle_publ_flag
Se1 La O2 28.42(16) . . . yes
Se1 La O3 28.54(17) . . . yes
Se1 La O4 80.06(18) . . . yes
Se1 La O8 144.88(18) . . . yes
Se1 La O9 114.9(2) . . . yes
Se1 La O2 92.64(18) . . 3_566 yes
Se1 La O5 72.18(19) . . 3_566 yes
Se1 La O3 85.76(18) . . 3_666 yes
Se1 La O6 142.6(2) . . 4_565 yes
O2 La O3 56.8(2) . . . yes
O2 La O4 69.2(3) . . . yes
O2 La O8 120.6(2) . . . yes
O2 La O9 129.1(3) . . . yes
O2 La O2 65.3(2) . . 3_566 yes
O2 La O5 73.5(3) . . 3_566 yes
O2 La O3 112.5(3) . . 3_666 yes
O2 La O6 144.2(3) . . 4_565 yes
O3 La O4 90.0(2) . . . yes
O3 La O8 155.0(3) . . . yes
O3 La O9 94.0(3) . . . yes
O2 La O3 120.9(3) 3_566 . . yes
O3 La O5 78.5(3) . . 3_566 yes
O3 La O3 60.6(2) . . 3_666 yes
O3 La O6 128.1(2) . . 4_565 yes
O4 La O8 68.0(3) . . . yes
O4 La O9 70.3(3) . . . yes
O2 La O4 80.1(2) 3_566 . . yes
O4 La O5 141.1(3) . . 3_566 yes
O3 La O4 133.2(2) 3_666 . . yes
O4 La O6 137.3(3) . . 4_565 yes
O8 La O9 68.2(3) . . . yes
O2 La O8 68.4(3) 3_566 . . yes
O5 La O8 126.0(3) 3_566 . . yes
O3 La O8 126.8(3) 3_666 . . yes
O6 La O8 70.2(3) 4_565 . . yes
O2 La O9 134.1(3) 3_566 . . yes
O5 La O9 146.7(3) 3_566 . . yes
O3 La O9 76.1(3) 3_666 . . yes
O6 La O9 86.6(3) 4_565 . . yes
O2 La O5 74.7(3) 3_566 . 3_566 yes
O2 La O3 145.4(3) 3_566 . 3_666 yes
O2 La O6 92.7(2) 3_566 . 4_565 yes
O3 La O5 71.9(3) 3_666 . 3_566 yes
O5 La O6 73.6(3) 3_566 . 4_565 yes
O3 La O6 69.4(2) 3_666 . 4_565 yes
La Se1 O1 110.0(3) . . . yes
La Se1 O2 49.1(3) . . . yes
La Se1 O3 47.3(3) . . . yes
O1 Se1 O2 98.5(4) . . . yes
O1 Se1 O3 102.8(4) . . . yes
O2 Se1 O3 96.2(4) . . . yes
O4 Se2 O5 111.4(4) . . . yes
O4 Se2 O6 108.3(4) . . . yes
O4 Se2 O7 109.4(4) . . . yes
O5 Se2 O6 109.0(4) . . . yes
O5 Se2 O7 109.4(4) . . . yes
O6 Se2 O7 109.4(4) . . . yes
La O2 Se1 102.5(3) . . . yes
La O2 La 114.7(3) . . 3_566 yes
La O2 Se1 139.4(4) 3_566 . . yes
La O3 Se1 104.2(3) . . . yes
La O3 La 119.4(3) . . 3_666 yes
La O3 Se1 127.3(5) 3_666 . . yes
La O4 Se2 131.1(4) . . . yes
La O5 Se2 140.9(4) 3_566 . . yes
La O6 Se2 151.8(5) 4_464 . . yes

loop_
_geom_bond_atom_site_label_1
_geom_bond_atom_site_label_2
_geom_bond_distance
_geom_bond_site_symmetry_1
_geom_bond_site_symmetry_2
_geom_bond_publ_flag
La Se1 3.4337(14) . . yes
La O2 2.658(8) . . yes
La O3 2.603(8) . . yes
La O4 2.569(8) . . yes
La O8 2.612(9) . . yes
La O9 2.547(9) . . yes
La O2 2.453(7) . 3_566 yes
La O5 2.486(8) . 3_566 yes
La O3 2.557(8) . 3_666 yes
La O6 2.482(7) . 4_565 yes
Se1 O1 1.762(9) . . yes
Se1 O2 1.674(8) . . yes
Se1 O3 1.692(8) . . yes
Se2 O4 1.643(7) . . yes
Se2 O5 1.644(8) . . yes
Se2 O6 1.624(8) . . yes
Se2 O7 1.646(9) . . yes

loop_
_geom_torsion_atom_site_label_1
_geom_torsion_atom_site_label_2
_geom_torsion_atom_site_label_3
_geom_torsion_atom_site_label_4
_geom_torsion
_geom_torsion_site_symmetry_1
_geom_torsion_site_symmetry_2
_geom_torsion_site_symmetry_3
_geom_torsion_site_symmetry_4
_geom_torsion_publ_flag
O2 La Se1 O1 83.9(4) . . . . no
O2 La Se1 O3 173.0(5) . . . . no
O3 La Se1 O1 -89.2(5) . . . . no
O3 La Se1 O2 -173.0(5) . . . . no
O4 La Se1 O1 19.5(3) . . . . no
O4 La Se1 O2 -64.4(4) . . . . no
O4 La Se1 O3 108.7(4) . . . . no
O8 La Se1 O1 44.0(4) . . . . no
O8 La Se1 O2 -39.9(5) . . . . no
O8 La Se1 O3 133.1(5) . . . . no
O9 La Se1 O1 -43.2(3) . . . . no
O9 La Se1 O2 -127.0(4) . . . . no
O9 La Se1 O3 46.0(4) . . . . no
O2 La Se1 O1 98.9(3) 3_566 . . . no
O2 La Se1 O2 15.1(4) 3_566 . . . no
O2 La Se1 O3 -171.9(4) 3_566 . . . no
O5 La Se1 O1 171.9(3) 3_566 . . . no
O5 La Se1 O2 88.1(4) 3_566 . . . no
O5 La Se1 O3 -98.9(4) 3_566 . . . no
O3 La Se1 O1 -115.7(3) 3_666 . . . no
O3 La Se1 O2 160.4(4) 3_666 . . . no
O3 La Se1 O3 -26.5(4) 3_666 . . . no
O6 La Se1 O1 -163.2(4) 4_565 . . . no
O6 La Se1 O2 113.0(5) 4_565 . . . no
O6 La Se1 O3 -74.0(5) 4_565 . . . no
Se1 La O2 La 163.4(6) . . . 3_566 no
O3 La O2 Se1 4.0(3) . . . . no
O3 La O2 La 167.3(5) . . . 3_566 no
O4 La O2 Se1 108.3(4) . . . . no
O4 La O2 La -88.4(3) . . . 3_566 no
O8 La O2 Se1 154.6(3) . . . . no
O8 La O2 La -42.0(4) . . . 3_566 no
O9 La O2 Se1 68.9(5) . . . . no
O9 La O2 La -127.8(3) . . . 3_566 no
O2 La O2 Se1 -163.4(4) 3_566 . . . no
O2 La O2 La 0.0(3) 3_566 . . 3_566 no
O5 La O2 Se1 -83.0(4) 3_566 . . . no
O5 La O2 La 80.4(3) 3_566 . . 3_566 no
O3 La O2 Se1 -21.2(4) 3_666 . . . no
O3 La O2 La 142.2(3) 3_666 . . 3_566 no
O6 La O2 Se1 -106.8(4) 4_565 . . . no
O6 La O2 La 56.6(6) 4_565 . . 3_566 no
Se1 La O3 La -149.2(7) . . . 3_666 no
O2 La O3 Se1 -4.0(3) . . . . no
O2 La O3 La -153.2(5) . . . 3_666 no
O4 La O3 Se1 -68.9(4) . . . . no
O4 La O3 La 141.9(4) . . . 3_666 no
O8 La O3 Se1 -96.2(7) . . . . no
O8 La O3 La 114.6(5) . . . 3_666 no
O9 La O3 Se1 -139.2(4) . . . . no
O9 La O3 La 71.6(4) . . . 3_666 no
O2 La O3 Se1 9.5(5) 3_566 . . . no
O2 La O3 La -139.8(3) 3_566 . . 3_666 no
O5 La O3 Se1 73.7(4) 3_566 . . . no
O5 La O3 La -75.6(4) 3_566 . . 3_666 no
O3 La O3 Se1 149.2(5) 3_666 . . . no
O3 La O3 La 0.0(3) 3_666 . . 3_666 no
O6 La O3 Se1 132.0(3) 4_565 . . . no
O6 La O3 La -17.2(5) 4_565 . . 3_666 no
Se1 La O4 Se2 96.3(5) . . . . no
O2 La O4 Se2 69.0(5) . . . . no
O3 La O4 Se2 123.2(6) . . . . no
O8 La O4 Se2 -68.8(5) . . . . no
O9 La O4 Se2 -142.6(6) . . . . no
O2 La O4 Se2 1.8(5) 3_566 . . . no
O5 La O4 Se2 51.7(7) 3_566 . . . no
O3 La O4 Se2 170.8(4) 3_666 . . . no
O6 La O4 Se2 -81.3(6) 4_565 . . . no
Se1 La O2 La -7.8(3) . . 3_566 3_566 no
Se1 La O2 Se1 -162.4(6) . . 3_566 3_566 no
O2 La O2 La 0.0(3) . . 3_566 3_566 no
O2 La O2 Se1 -154.6(7) . . 3_566 3_566 no
O3 La O2 La -12.3(4) . . 3_566 3_566 no
O3 La O2 Se1 -166.9(5) . . 3_566 3_566 no
O4 La O2 La 71.6(3) . . 3_566 3_566 no
O4 La O2 Se1 -83.0(6) . . 3_566 3_566 no
O8 La O2 La 141.7(4) . . 3_566 3_566 no
O8 La O2 Se1 -12.9(6) . . 3_566 3_566 no
O9 La O2 La 121.4(4) . . 3_566 3_566 no
O9 La O2 Se1 -33.2(8) . . 3_566 3_566 no
Se1 La O5 Se2 -54.2(6) . . 3_566 3_566 no
O2 La O5 Se2 -24.5(6) . . 3_566 3_566 no
O3 La O5 Se2 -83.0(7) . . 3_566 3_566 no
O4 La O5 Se2 -7.7(9) . . 3_566 3_566 no
O8 La O5 Se2 91.7(7) . . 3_566 3_566 no
O9 La O5 Se2 -162.7(5) . . 3_566 3_566 no
Se1 La O3 La 14.2(3) . . 3_666 3_666 no
Se1 La O3 Se1 155.6(5) . . 3_666 3_666 no
O2 La O3 La 24.1(4) . . 3_666 3_666 no
O2 La O3 Se1 165.6(4) . . 3_666 3_666 no
O3 La O3 La 0.0(3) . . 3_666 3_666 no
O3 La O3 Se1 141.4(6) . . 3_666 3_666 no
O4 La O3 La -57.9(5) . . 3_666 3_666 no
O4 La O3 Se1 83.5(5) . . 3_666 3_666 no
O8 La O3 La -151.4(3) . . 3_666 3_666 no
O8 La O3 Se1 -9.9(6) . . 3_666 3_666 no
O9 La O3 La -102.8(4) . . 3_666 3_666 no
O9 La O3 Se1 38.7(5) . . 3_666 3_666 no
Se1 La O6 Se2 177.7(7) . . 4_565 4_565 no
O2 La O6 Se2 -133.8(8) . . 4_565 4_565 no
O3 La O6 Se2 142.0(8) . . 4_565 4_565 no
O4 La O6 Se2 -6.2(11) . . 4_565 4_565 no
O8 La O6 Se2 -18.5(8) . . 4_565 4_565 no
O9 La O6 Se2 49.6(9) . . 4_565 4_565 no
La Se1 O2 La -156.5(8) . . . 3_566 no
O1 Se1 O2 La -109.2(4) . . . . no
O1 Se1 O2 La 94.4(6) . . . 3_566 no
O3 Se1 O2 La -5.1(4) . . . . no
O3 Se1 O2 La -161.6(6) . . . 3_566 no
La Se1 O3 La 146.0(7) . . . 3_666 no
O1 Se1 O3 La 105.5(4) . . . . no
O1 Se1 O3 La -108.6(5) . . . 3_666 no
O2 Se1 O3 La 5.3(4) . . . . no
O2 Se1 O3 La 151.2(5) . . . 3_666 no
O5 Se2 O4 La -49.9(6) . . . . no
O6 Se2 O4 La -169.8(5) . . . . no
O7 Se2 O4 La 71.1(6) . . . . no
O4 Se2 O5 La 31.3(8) . . . 3_566 no
O6 Se2 O5 La 150.8(6) . . . 3_566 no
O7 Se2 O5 La -89.8(7) . . . 3_566 no
O4 Se2 O6 La 109.4(9) . . . 4_464 no
O5 Se2 O6 La -12.0(10) . . . 4_464 no
O7 Se2 O6 La -131.5(8) . . . 4_464 no
